data_2224688
loop_
_publ_author_name
'Loh, Wan-Sin'
'Fun, Hoong-Kun'
'Sarveswari, S.'
'Vijayakumar, V.'
'Reddy, B. Palakshi'

_publ_section_title 1-(6-Chloro-2-methyl-4-phenylquinolin-3-yl)-3-(3-methoxyphenyl)prop-2-en-1-one
_journal_coeditor_code IS2501
_journal_issue 1
_journal_name_full 'Acta Crystallographica Section E'
_journal_page_first o91
_journal_page_last o92
_journal_paper_doi 10.1107/S1600536809052179
_journal_volume 66
_journal_year 2010
_chemical_formula_iupac 'C26 H20 Cl N O2'
_chemical_formula_moiety 'C26 H20 Cl N O2'
_chemical_formula_sum 'C26 H20 Cl N O2'
_chemical_formula_weight 413.88
_chemical_name_systematic 1-(6-Chloro-2-methyl-4-phenylquinolin-3-yl)-3-(3-methoxyphenyl)prop-2-en-1-one
_space_group_IT_number 14
_symmetry_cell_setting monoclinic
_symmetry_space_group_name_Hall '-P 2ybc'
_symmetry_space_group_name_H-M 'P 1 21/c 1'
_atom_sites_solution_hydrogens geom
_atom_sites_solution_primary direct
_atom_sites_solution_secondary difmap
_audit_creation_method SHELXL-97
_cell_angle_alpha 90.00
_cell_angle_beta 108.4620(10)
_cell_angle_gamma 90.00
_cell_formula_units_Z 4
_cell_length_a 15.6338(2)
_cell_length_b 14.0408(2)
_cell_length_c 10.03210(10)
_cell_measurement_reflns_used 9882
_cell_measurement_temperature 100.00(10)
_cell_measurement_theta_max 30.28
_cell_measurement_theta_min 2.59
_cell_volume 2088.82(5)
_computing_cell_refinement 'SAINT (Bruker, 2005)'
_computing_data_collection 'APEX2 (Bruker, 2005)'
_computing_data_reduction 'SAINT (Bruker, 2005)'
_computing_molecular_graphics 'SHELXTL (Sheldrick, 2008)'
_computing_publication_material
;
SHELXTL (Sheldrick, 2008) and PLATON (Spek, 2009)
;
_computing_structure_refinement 'SHELXTL (Sheldrick, 2008)'
_computing_structure_solution 'SHELXTL (Sheldrick, 2008)'
_diffrn_ambient_temperature 100.00(10)
_diffrn_measured_fraction_theta_full 0.997
_diffrn_measured_fraction_theta_max 0.997
_diffrn_measurement_device_type
;
Bruker SMART APEXII CCD area-detector diffractometer
;
_diffrn_measurement_method '\f and \w scans'
_diffrn_radiation_monochromator graphite
_diffrn_radiation_source 'fine-focus sealed tube'
_diffrn_radiation_type MoK\a
_diffrn_radiation_wavelength 0.71073
_diffrn_reflns_av_R_equivalents 0.0415
_diffrn_reflns_av_sigmaI/netI 0.0247
_diffrn_reflns_limit_h_max 22
_diffrn_reflns_limit_h_min -22
_diffrn_reflns_limit_k_max 19
_diffrn_reflns_limit_k_min -19
_diffrn_reflns_limit_l_max 14
_diffrn_reflns_limit_l_min -14
_diffrn_reflns_number 51550
_diffrn_reflns_theta_full 30.43
_diffrn_reflns_theta_max 30.43
_diffrn_reflns_theta_min 2.00
_diffrn_standards_number 0
_exptl_absorpt_coefficient_mu 0.206
_exptl_absorpt_correction_T_max 0.9667
_exptl_absorpt_correction_T_min 0.9356
_exptl_absorpt_correction_type multi-scan
_exptl_absorpt_process_details '(<i>SADABS</i>; Bruker, 2005)'
_exptl_crystal_colour colourless
_exptl_crystal_density_diffrn 1.316
_exptl_crystal_density_method 'not measured'
_exptl_crystal_description block
_exptl_crystal_F_000 864
_exptl_crystal_size_max 0.33
_exptl_crystal_size_mid 0.25
_exptl_crystal_size_min 0.17
_refine_diff_density_max 0.384
_refine_diff_density_min -0.405
_refine_ls_extinction_method none
_refine_ls_goodness_of_fit_ref 1.054
_refine_ls_hydrogen_treatment constr
_refine_ls_matrix_type full
_refine_ls_number_parameters 273
_refine_ls_number_reflns 6303
_refine_ls_number_restraints 0
_refine_ls_restrained_S_all 1.054
_refine_ls_R_factor_all 0.0536
_refine_ls_R_factor_gt 0.0415
_refine_ls_shift/su_max 0.001
_refine_ls_shift/su_mean <0.001
_refine_ls_structure_factor_coef Fsqd
_refine_ls_weighting_details 'calc w=1/[\s^2^(Fo^2^)+(0.0521P)^2^+0.7676P] where P=(Fo^2^+2Fc^2^)/3'
_refine_ls_weighting_scheme calc
_refine_ls_wR_factor_gt 0.1047
_refine_ls_wR_factor_ref 0.1120
_reflns_number_gt 5132
_reflns_number_total 6303
_reflns_threshold_expression I>2\s(I)
_cod_data_source_file is2501.cif
_cod_data_source_block I
_cod_depositor_comments
;
The following automatic conversions were performed:
'_symmetry_cell_setting' value 'Monoclinic' changed to 'monoclinic'
according to '/home/saulius/struct/CIF-dictionaries/cif_core.dic'
dictionary named 'cif_core.dic' version 2.4.1 from 2010-06-29.

Automatic conversion script
Id: cif_fix_enum 1527 2010-12-29 10:47:43Z saulius 

The following automatic conversions were performed:

'_symmetry_cell_setting' value 'Monoclinic' changed to 'monoclinic'
according to /home/saulius/struct/CIF-dictionaries/cif_core.dic
dictionary named 'cif_core.dic' version 2.4.1 from 2010-06-29.

Automatic conversion script
Id: cif_fix_values 1715 2011-07-08 13:25:40Z adriana 
;
_cod_original_sg_symbol_H-M 'P 21/c'
_cod_database_code 2224688
_cod_database_fobs_code 2224688

loop_
_symmetry_equiv_pos_as_xyz
'x, y, z'
'-x, y+1/2, -z+1/2'
'-x, -y, -z'
'x, -y-1/2, z-1/2'

loop_
_atom_site_type_symbol
_atom_site_label
_atom_site_fract_x
_atom_site_fract_y
_atom_site_fract_z
_atom_site_U_iso_or_equiv
_atom_site_adp_type
_atom_site_calc_flag
_atom_site_refinement_flags
_atom_site_occupancy
_atom_site_disorder_assembly
_atom_site_disorder_group
Cl Cl1 0.33917(2) 0.33164(3) 0.58574(4) 0.03525(10) Uani d . 1 . .
O O1 0.89366(6) 0.37834(7) 0.92588(10) 0.0275(2) Uani d . 1 . .
O O2 0.99503(6) 0.88427(6) 1.10271(9) 0.02503(19) Uani d . 1 . .
N N1 0.69406(7) 0.37222(7) 0.50187(10) 0.0202(2) Uani d . 1 . .
C C1 0.76533(8) 0.39716(8) 0.60758(12) 0.0194(2) Uani d . 1 . .
C C2 0.61229(8) 0.36683(8) 0.52489(12) 0.0186(2) Uani d . 1 . .
C C3 0.53676(9) 0.33562(9) 0.41238(13) 0.0232(2) Uani d . 1 . .
H H3A 0.5437 0.3220 0.3257 0.028 Uiso calc R 1 . .
C C4 0.45373(9) 0.32536(9) 0.42991(13) 0.0245(3) Uani d . 1 . .
H H4A 0.4046 0.3044 0.3560 0.029 Uiso calc R 1 . .
C C5 0.44385(8) 0.34703(10) 0.56185(13) 0.0230(2) Uani d . 1 . .
C C6 0.51471(8) 0.37833(9) 0.67275(12) 0.0208(2) Uani d . 1 . .
H H6A 0.5063 0.3926 0.7583 0.025 Uiso calc R 1 . .
C C7 0.60098(8) 0.38886(8) 0.65627(11) 0.0175(2) Uani d . 1 . .
C C8 0.67867(8) 0.41709(8) 0.76909(11) 0.0170(2) Uani d . 1 . .
C C9 0.76028(7) 0.41997(8) 0.74412(12) 0.0174(2) Uani d . 1 . .
C C10 0.84595(8) 0.44340(9) 0.86210(12) 0.0195(2) Uani d . 1 . .
C C11 0.87075(8) 0.54318(9) 0.89574(13) 0.0217(2) Uani d . 1 . .
H H11A 0.9200 0.5564 0.9744 0.026 Uiso calc R 1 . .
C C12 0.82630(8) 0.61647(9) 0.81913(13) 0.0204(2) Uani d . 1 . .
H H12A 0.7752 0.6020 0.7441 0.024 Uiso calc R 1 . .
C C13 0.85050(7) 0.71727(9) 0.84237(12) 0.0191(2) Uani d . 1 . .
C C14 0.91311(8) 0.74920(9) 0.96894(12) 0.0196(2) Uani d . 1 . .
H H14A 0.9381 0.7067 1.0420 0.024 Uiso calc R 1 . .
C C15 0.93706(8) 0.84453(9) 0.98366(12) 0.0198(2) Uani d . 1 . .
C C16 0.90136(8) 0.90856(9) 0.87281(13) 0.0226(2) Uani d . 1 . .
H H16A 0.9193 0.9720 0.8824 0.027 Uiso calc R 1 . .
C C17 0.83926(8) 0.87700(9) 0.74883(13) 0.0227(2) Uani d . 1 . .
H H17A 0.8152 0.9195 0.6753 0.027 Uiso calc R 1 . .
C C18 0.81280(8) 0.78194(9) 0.73403(13) 0.0214(2) Uani d . 1 . .
H H18A 0.7699 0.7614 0.6517 0.026 Uiso calc R 1 . .
C C19 0.67020(7) 0.43834(9) 0.91020(11) 0.0177(2) Uani d . 1 . .
C C20 0.70262(9) 0.37333(9) 1.01947(13) 0.0233(2) Uani d . 1 . .
H H20A 0.7325 0.3187 1.0058 0.028 Uiso calc R 1 . .
C C21 0.69045(9) 0.38998(10) 1.14923(13) 0.0269(3) Uani d . 1 . .
H H21A 0.7115 0.3461 1.2217 0.032 Uiso calc R 1 . .
C C22 0.64704(9) 0.47190(10) 1.17049(13) 0.0260(3) Uani d . 1 . .
H H22A 0.6389 0.4829 1.2571 0.031 Uiso calc R 1 . .
C C23 0.61572(9) 0.53749(10) 1.06250(13) 0.0257(3) Uani d . 1 . .
H H23A 0.5872 0.5928 1.0772 0.031 Uiso calc R 1 . .
C C24 0.62681(8) 0.52078(9) 0.93238(12) 0.0221(2) Uani d . 1 . .
H H24A 0.6053 0.5646 0.8600 0.027 Uiso calc R 1 . .
C C25 0.85421(9) 0.40069(11) 0.57958(14) 0.0269(3) Uani d . 1 . .
H H25A 0.8444 0.3918 0.4810 0.040 Uiso calc R 1 . .
H H25B 0.8928 0.3511 0.6316 0.040 Uiso calc R 1 . .
H H25C 0.8822 0.4614 0.6083 0.040 Uiso calc R 1 . .
C C26 1.04176(9) 0.82146(10) 1.21483(13) 0.0257(3) Uani d . 1 . .
H H26A 1.0808 0.8579 1.2908 0.038 Uiso calc R 1 . .
H H26B 1.0769 0.7769 1.1815 0.038 Uiso calc R 1 . .
H H26C 0.9988 0.7875 1.2472 0.038 Uiso calc R 1 . .

loop_
_atom_site_aniso_label
_atom_site_aniso_U_11
_atom_site_aniso_U_22
_atom_site_aniso_U_33
_atom_site_aniso_U_12
_atom_site_aniso_U_13
_atom_site_aniso_U_23
Cl1 0.01933(15) 0.0596(2) 0.02639(17) -0.01311(14) 0.00657(12) -0.01568(15)
O1 0.0238(4) 0.0259(5) 0.0278(5) 0.0019(4) 0.0009(4) 0.0005(4)
O2 0.0280(5) 0.0226(4) 0.0205(4) -0.0053(3) 0.0019(4) -0.0048(3)
N1 0.0225(5) 0.0224(5) 0.0164(4) -0.0023(4) 0.0071(4) -0.0014(4)
C1 0.0212(5) 0.0193(5) 0.0189(5) -0.0015(4) 0.0079(4) 0.0005(4)
C2 0.0210(5) 0.0197(5) 0.0143(5) -0.0027(4) 0.0047(4) -0.0011(4)
C3 0.0262(6) 0.0283(6) 0.0141(5) -0.0031(5) 0.0050(4) -0.0037(4)
C4 0.0238(6) 0.0308(7) 0.0156(5) -0.0056(5) 0.0015(4) -0.0043(5)
C5 0.0179(5) 0.0307(7) 0.0192(5) -0.0043(4) 0.0042(4) -0.0045(5)
C6 0.0197(5) 0.0263(6) 0.0157(5) -0.0039(4) 0.0046(4) -0.0050(4)
C7 0.0189(5) 0.0187(5) 0.0139(5) -0.0022(4) 0.0038(4) -0.0014(4)
C8 0.0190(5) 0.0170(5) 0.0140(5) -0.0016(4) 0.0036(4) -0.0008(4)
C9 0.0177(5) 0.0165(5) 0.0172(5) -0.0019(4) 0.0045(4) -0.0005(4)
C10 0.0167(5) 0.0230(6) 0.0182(5) -0.0017(4) 0.0046(4) -0.0018(4)
C11 0.0166(5) 0.0241(6) 0.0220(6) -0.0034(4) 0.0026(4) -0.0044(5)
C12 0.0169(5) 0.0238(6) 0.0202(5) -0.0043(4) 0.0054(4) -0.0043(4)
C13 0.0155(5) 0.0223(6) 0.0199(5) -0.0024(4) 0.0060(4) -0.0034(4)
C14 0.0181(5) 0.0221(6) 0.0183(5) -0.0025(4) 0.0053(4) -0.0018(4)
C15 0.0174(5) 0.0231(6) 0.0189(5) -0.0030(4) 0.0057(4) -0.0055(4)
C16 0.0235(6) 0.0193(6) 0.0254(6) -0.0012(4) 0.0083(5) -0.0026(5)
C17 0.0213(5) 0.0241(6) 0.0224(6) 0.0009(4) 0.0065(5) 0.0004(5)
C18 0.0173(5) 0.0256(6) 0.0199(5) -0.0007(4) 0.0040(4) -0.0033(4)
C19 0.0157(5) 0.0229(6) 0.0134(5) -0.0045(4) 0.0029(4) -0.0025(4)
C20 0.0273(6) 0.0230(6) 0.0187(5) -0.0007(5) 0.0059(5) 0.0003(4)
C21 0.0320(7) 0.0307(7) 0.0169(5) -0.0034(5) 0.0062(5) 0.0030(5)
C22 0.0281(6) 0.0350(7) 0.0160(5) -0.0076(5) 0.0086(5) -0.0051(5)
C23 0.0262(6) 0.0297(7) 0.0217(6) 0.0005(5) 0.0084(5) -0.0056(5)
C24 0.0226(5) 0.0257(6) 0.0168(5) 0.0007(4) 0.0042(4) -0.0011(4)
C25 0.0232(6) 0.0355(7) 0.0248(6) -0.0028(5) 0.0115(5) -0.0004(5)
C26 0.0249(6) 0.0303(7) 0.0192(6) -0.0043(5) 0.0034(5) -0.0038(5)

loop_
_atom_type_symbol
_atom_type_description
_atom_type_scat_dispersion_real
_atom_type_scat_dispersion_imag
_atom_type_scat_source
C C 0.0033 0.0016 'International Tables Vol C Tables 4.2.6.8 and 6.1.1.4'
H H 0.0000 0.0000 'International Tables Vol C Tables 4.2.6.8 and 6.1.1.4'
N N 0.0061 0.0033 'International Tables Vol C Tables 4.2.6.8 and 6.1.1.4'
O O 0.0106 0.0060 'International Tables Vol C Tables 4.2.6.8 and 6.1.1.4'
Cl Cl 0.1484 0.1585 'International Tables Vol C Tables 4.2.6.8 and 6.1.1.4'

loop_
_geom_angle_atom_site_label_1
_geom_angle_atom_site_label_2
_geom_angle_atom_site_label_3
_geom_angle_site_symmetry_1
_geom_angle_site_symmetry_3
_geom_angle
_geom_angle_publ_flag
C15 O2 C26 . . 117.77(10) ?
C1 N1 C2 . . 118.32(10) ?
N1 C1 C9 . . 122.65(10) ?
N1 C1 C25 . . 117.00(10) ?
C9 C1 C25 . . 120.35(11) ?
N1 C2 C7 . . 122.80(10) ?
N1 C2 C3 . . 117.91(10) ?
C7 C2 C3 . . 119.27(11) ?
C4 C3 C2 . . 120.87(11) ?
C4 C3 H3A . . 119.6 ?
C2 C3 H3A . . 119.6 ?
C3 C4 C5 . . 119.07(11) ?
C3 C4 H4A . . 120.5 ?
C5 C4 H4A . . 120.5 ?
C6 C5 C4 . . 121.97(11) ?
C6 C5 Cl1 . . 118.79(9) ?
C4 C5 Cl1 . . 119.24(9) ?
C5 C6 C7 . . 119.55(11) ?
C5 C6 H6A . . 120.2 ?
C7 C6 H6A . . 120.2 ?
C6 C7 C2 . . 119.26(10) ?
C6 C7 C8 . . 122.54(10) ?
C2 C7 C8 . . 118.14(10) ?
C9 C8 C7 . . 117.92(10) ?
C9 C8 C19 . . 122.16(10) ?
C7 C8 C19 . . 119.86(10) ?
C8 C9 C1 . . 120.15(10) ?
C8 C9 C10 . . 120.32(10) ?
C1 C9 C10 . . 119.48(10) ?
O1 C10 C11 . . 121.37(11) ?
O1 C10 C9 . . 119.18(11) ?
C11 C10 C9 . . 119.44(10) ?
C12 C11 C10 . . 123.47(11) ?
C12 C11 H11A . . 118.3 ?
C10 C11 H11A . . 118.3 ?
C11 C12 C13 . . 126.17(11) ?
C11 C12 H12A . . 116.9 ?
C13 C12 H12A . . 116.9 ?
C18 C13 C14 . . 119.77(11) ?
C18 C13 C12 . . 118.73(11) ?
C14 C13 C12 . . 121.45(11) ?
C15 C14 C13 . . 119.40(11) ?
C15 C14 H14A . . 120.3 ?
C13 C14 H14A . . 120.3 ?
O2 C15 C14 . . 124.67(11) ?
O2 C15 C16 . . 114.72(11) ?
C14 C15 C16 . . 120.61(11) ?
C17 C16 C15 . . 119.79(11) ?
C17 C16 H16A . . 120.1 ?
C15 C16 H16A . . 120.1 ?
C16 C17 C18 . . 120.17(12) ?
C16 C17 H17A . . 119.9 ?
C18 C17 H17A . . 119.9 ?
C17 C18 C13 . . 120.21(11) ?
C17 C18 H18A . . 119.9 ?
C13 C18 H18A . . 119.9 ?
C20 C19 C24 . . 119.51(11) ?
C20 C19 C8 . . 119.73(11) ?
C24 C19 C8 . . 120.72(10) ?
C19 C20 C21 . . 120.13(12) ?
C19 C20 H20A . . 119.9 ?
C21 C20 H20A . . 119.9 ?
C22 C21 C20 . . 120.08(12) ?
C22 C21 H21A . . 120.0 ?
C20 C21 H21A . . 120.0 ?
C21 C22 C23 . . 119.98(11) ?
C21 C22 H22A . . 120.0 ?
C23 C22 H22A . . 120.0 ?
C22 C23 C24 . . 120.20(12) ?
C22 C23 H23A . . 119.9 ?
C24 C23 H23A . . 119.9 ?
C23 C24 C19 . . 120.10(12) ?
C23 C24 H24A . . 120.0 ?
C19 C24 H24A . . 120.0 ?
C1 C25 H25A . . 109.5 ?
C1 C25 H25B . . 109.5 ?
H25A C25 H25B . . 109.5 ?
C1 C25 H25C . . 109.5 ?
H25A C25 H25C . . 109.5 ?
H25B C25 H25C . . 109.5 ?
O2 C26 H26A . . 109.5 ?
O2 C26 H26B . . 109.5 ?
H26A C26 H26B . . 109.5 ?
O2 C26 H26C . . 109.5 ?
H26A C26 H26C . . 109.5 ?
H26B C26 H26C . . 109.5 ?

loop_
_geom_bond_atom_site_label_1
_geom_bond_atom_site_label_2
_geom_bond_site_symmetry_2
_geom_bond_distance
_geom_bond_publ_flag
Cl1 C5 . 1.7410(12) ?
O1 C10 . 1.2239(15) ?
O2 C15 . 1.3687(14) ?
O2 C26 . 1.4340(16) ?
N1 C1 . 1.3192(15) ?
N1 C2 . 1.3713(15) ?
C1 C9 . 1.4331(16) ?
C1 C25 . 1.5030(16) ?
C2 C7 . 1.4184(15) ?
C2 C3 . 1.4200(16) ?
C3 C4 . 1.3717(18) ?
C3 H3A . 0.9300 ?
C4 C5 . 1.4135(17) ?
C4 H4A . 0.9300 ?
C5 C6 . 1.3703(16) ?
C6 C7 . 1.4176(16) ?
C6 H6A . 0.9300 ?
C7 C8 . 1.4291(15) ?
C8 C9 . 1.3765(15) ?
C8 C19 . 1.4931(15) ?
C9 C10 . 1.5163(16) ?
C10 C11 . 1.4643(17) ?
C11 C12 . 1.3395(17) ?
C11 H11A . 0.9300 ?
C12 C13 . 1.4644(17) ?
C12 H12A . 0.9300 ?
C13 C18 . 1.3956(17) ?
C13 C14 . 1.4087(16) ?
C14 C15 . 1.3852(17) ?
C14 H14A . 0.9300 ?
C15 C16 . 1.4012(18) ?
C16 C17 . 1.3860(17) ?
C16 H16A . 0.9300 ?
C17 C18 . 1.3913(18) ?
C17 H17A . 0.9300 ?
C18 H18A . 0.9300 ?
C19 C20 . 1.3927(17) ?
C19 C24 . 1.3947(17) ?
C20 C21 . 1.3938(17) ?
C20 H20A . 0.9300 ?
C21 C22 . 1.386(2) ?
C21 H21A . 0.9300 ?
C22 C23 . 1.3876(19) ?
C22 H22A . 0.9300 ?
C23 C24 . 1.3901(17) ?
C23 H23A . 0.9300 ?
C24 H24A . 0.9300 ?
C25 H25A . 0.9600 ?
C25 H25B . 0.9600 ?
C25 H25C . 0.9600 ?
C26 H26A . 0.9600 ?
C26 H26B . 0.9600 ?
C26 H26C . 0.9600 ?

loop_
_geom_hbond_atom_site_label_D
_geom_hbond_atom_site_label_H
_geom_hbond_atom_site_label_A
_geom_hbond_site_symmetry_A
_geom_hbond_distance_DH
_geom_hbond_distance_HA
_geom_hbond_distance_DA
_geom_hbond_angle_DHA
_geom_hbond_publ_flag
C16 H16A O2 3_777 0.93 2.40 3.3005(15) 163 yes
C18 H18A Cl1 3_666 0.93 2.78 3.6948(13) 169 yes
C26 H26B O1 3_767 0.96 2.54 3.4329(17) 155 yes
C26 H26C Cg1 4_565 0.96 2.88 3.8412(15) 177 yes
C17 H17A Cg2 4_564 0.93 2.97 3.7592(14) 144 yes

loop_
_geom_torsion_atom_site_label_1
_geom_torsion_atom_site_label_2
_geom_torsion_atom_site_label_3
_geom_torsion_atom_site_label_4
_geom_torsion_site_symmetry_1
_geom_torsion_site_symmetry_2
_geom_torsion_site_symmetry_3
_geom_torsion_site_symmetry_4
_geom_torsion
_geom_torsion_publ_flag
C2 N1 C1 C9 . . . . -0.89(17) ?
C2 N1 C1 C25 . . . . 178.93(11) ?
C1 N1 C2 C7 . . . . 1.39(17) ?
C1 N1 C2 C3 . . . . -177.10(11) ?
N1 C2 C3 C4 . . . . 177.64(12) ?
C7 C2 C3 C4 . . . . -0.90(19) ?
C2 C3 C4 C5 . . . . 0.5(2) ?
C3 C4 C5 C6 . . . . 0.2(2) ?
C3 C4 C5 Cl1 . . . . -178.61(10) ?
C4 C5 C6 C7 . . . . -0.5(2) ?
Cl1 C5 C6 C7 . . . . 178.35(10) ?
C5 C6 C7 C2 . . . . 0.07(18) ?
C5 C6 C7 C8 . . . . -177.16(12) ?
N1 C2 C7 C6 . . . . -177.85(11) ?
C3 C2 C7 C6 . . . . 0.61(17) ?
N1 C2 C7 C8 . . . . -0.50(17) ?
C3 C2 C7 C8 . . . . 177.97(11) ?
C6 C7 C8 C9 . . . . 176.38(11) ?
C2 C7 C8 C9 . . . . -0.88(16) ?
C6 C7 C8 C19 . . . . -1.07(17) ?
C2 C7 C8 C19 . . . . -178.33(10) ?
C7 C8 C9 C1 . . . . 1.36(16) ?
C19 C8 C9 C1 . . . . 178.75(11) ?
C7 C8 C9 C10 . . . . -176.19(10) ?
C19 C8 C9 C10 . . . . 1.20(17) ?
N1 C1 C9 C8 . . . . -0.50(18) ?
C25 C1 C9 C8 . . . . 179.69(11) ?
N1 C1 C9 C10 . . . . 177.07(11) ?
C25 C1 C9 C10 . . . . -2.74(17) ?
C8 C9 C10 O1 . . . . 96.34(14) ?
C1 C9 C10 O1 . . . . -81.22(15) ?
C8 C9 C10 C11 . . . . -84.74(14) ?
C1 C9 C10 C11 . . . . 97.70(13) ?
O1 C10 C11 C12 . . . . 172.29(12) ?
C9 C10 C11 C12 . . . . -6.60(18) ?
C10 C11 C12 C13 . . . . -176.37(11) ?
C11 C12 C13 C18 . . . . 163.13(12) ?
C11 C12 C13 C14 . . . . -14.47(18) ?
C18 C13 C14 C15 . . . . -0.56(17) ?
C12 C13 C14 C15 . . . . 177.02(11) ?
C26 O2 C15 C14 . . . . 7.01(17) ?
C26 O2 C15 C16 . . . . -173.30(11) ?
C13 C14 C15 O2 . . . . 178.05(11) ?
C13 C14 C15 C16 . . . . -1.62(17) ?
O2 C15 C16 C17 . . . . -177.59(11) ?
C14 C15 C16 C17 . . . . 2.11(18) ?
C15 C16 C17 C18 . . . . -0.38(18) ?
C16 C17 C18 C13 . . . . -1.81(18) ?
C14 C13 C18 C17 . . . . 2.28(17) ?
C12 C13 C18 C17 . . . . -175.37(11) ?
C9 C8 C19 C20 . . . . -71.87(15) ?
C7 C8 C19 C20 . . . . 105.47(13) ?
C9 C8 C19 C24 . . . . 110.80(13) ?
C7 C8 C19 C24 . . . . -71.86(15) ?
C24 C19 C20 C21 . . . . 1.01(18) ?
C8 C19 C20 C21 . . . . -176.35(11) ?
C19 C20 C21 C22 . . . . -0.8(2) ?
C20 C21 C22 C23 . . . . 0.0(2) ?
C21 C22 C23 C24 . . . . 0.7(2) ?
C22 C23 C24 C19 . . . . -0.54(19) ?
C20 C19 C24 C23 . . . . -0.33(18) ?
C8 C19 C24 C23 . . . . 177.01(11) ?

loop_
_cod_related_entry_id
_cod_related_entry_database
_cod_related_entry_code
1 ChemSpider 23961066
